data_1535551
loop_
_publ_author_name
'Moss, J.R.'
'Niven, M.L.'
'Sutton, E.E.'

_publ_section_title
;
 Di- and tri-nuclear osmium carbonyl chloride complexes: x-ray structures
 of Os2 (C O)8 Cl2 and Os3 (C O)12 Cl2
;
_journal_name_full 'Transition Metal Chemistry'
_journal_page_first 429
_journal_page_last 433
_journal_volume 13
_journal_year 1988
_chemical_formula_sum 'C8 Cl2 O8 Os2'
_chemical_name_systematic '(Os2 (C O)8 Cl2)'
_space_group_IT_number 19
_symmetry_space_group_name_Hall 'P 2ac 2ab'
_symmetry_space_group_name_H-M 'P 21 21 21'
_cell_angle_alpha 90
_cell_angle_beta 90
_cell_angle_gamma 90
_cell_formula_units_Z 4
_cell_length_a 9.3599
_cell_length_b 9.879
_cell_length_c 16.014
_cell_volume 1480.758
_citation_journal_id_ASTM TMCHDN
_cod_data_source_file Moss_TMCHDN_1988_1952.cif
_cod_data_source_block C8Cl2O8Os2
_cod_database_code 1535551

loop_
_symmetry_equiv_pos_as_xyz
x,y,z
-x+1/2,-y,z+1/2
x+1/2,-y+1/2,-z
-x,y+1/2,-z+1/2

loop_
_atom_site_label
_atom_site_type_symbol
_atom_site_fract_x
_atom_site_fract_y
_atom_site_fract_z
_atom_site_occupancy
_atom_site_U_iso_or_equiv
C1 C+2 0.3382 -0.0404 0.6839 1 0.0
O3 O-2 0.5771 -0.3242 0.6464 1 0.0
Cl1 Cl-1 0.5091 0.2235 0.6337 1 0.0
C2 C+2 0 0.0102 0.5142 1 0.0
Os1 Os+1 0.5311 -0.0238 0.6367 1 0.0
Os2 Os+1 0.8135 -0.0059 0.5635 1 0.0
C5 C+2 0.4637 -0.0266 0.5172 1 0.0
O8 O-2 0.6759 0.1926 0.4366 1 0.0
C4 C+2 0.624 -0.0108 0.7461 1 0.0
O5 O-2 0.4251 -0.0247 0.4533 1 0.0
Cl2 Cl-1 0.7527 -0.1926 0.47 1 0.0
O6 O-2 0.9038 -0.2293 0.69 1 0.0
O2 O-2 0.1162 0.0249 0.4903 1 0.0
C6 C+2 0.8728 -0.15 0.6445 1 0.0
C7 C+2 0.849 0.1501 0.6401 1 0.0
O4 O-2 0.6846 0.0034 0.8061 1 0.0
C8 C+2 0.7216 0.1252 0.4841 1 0.0
O7 O-2 0.8793 0.2247 0.6837 1 0.0
C3 C+2 0.5594 -0.2148 0.6423 1 0.0
O1 O-2 0.2228 -0.0422 0.7058 1 0.0
